data_7249603
loop_
_publ_author_name
'Hardin, Maison'
'Zeller, Matthias'
'Rosokha, Sergiy V.'

_publ_section_title
;
 Complexes of N-chloroquinuclidinium with chloride: strong halogen bonding
 via chlorine atoms
;
_journal_issue 48
_journal_name_full CrystEngComm
_journal_page_first 6784
_journal_page_last 6788
_journal_paper_doi 10.1039/D4CE01053A
_journal_volume 26
_journal_year 2024
_chemical_formula_moiety 'C7 H4 N O3 S, 2(C7 H13 Cl N), Cl'
_chemical_formula_sum 'C21 H30 Cl3 N3 O3 S'
_chemical_formula_weight 510.89
_space_group_crystal_system orthorhombic
_space_group_IT_number 61
_space_group_name_Hall '-P 2ac 2ab'
_space_group_name_H-M_alt 'P b c a'
_atom_sites_solution_hydrogens geom
_atom_sites_solution_primary dual
_atom_sites_solution_secondary difmap
_audit_creation_method SHELXL-2018/3
_audit_update_record
;
2024-09-16 deposited with the CCDC.	2024-11-19 downloaded from the CCDC.
;
_cell_angle_alpha 90
_cell_angle_beta 90
_cell_angle_gamma 90
_cell_formula_units_Z 8
_cell_length_a 11.2805(14)
_cell_length_b 10.9819(18)
_cell_length_c 38.981(4)
_cell_measurement_reflns_used 9325
_cell_measurement_temperature 150(2)
_cell_measurement_theta_max 80.3224
_cell_measurement_theta_min 4.5373
_cell_volume 4829.0(11)
_computing_cell_refinement 'SAINT V8.40B (Bruker, 2020)'
_computing_data_collection 'Apex4 v2022.10-0 (Bruker, 2022)'
_computing_data_reduction 'SAINT V8.40B (Bruker, 2020)'
_computing_structure_refinement
;  
SHELXL-2018/3 (Sheldrick, 2015a, 2018), 
SHELXLE Rev1460 (H\"ubschle et al., 2011)
;
_computing_structure_solution 'SHELXT (Sheldrick, 2015b)'
_diffrn_ambient_temperature 150(2)
_diffrn_detector_area_resol_mean 7.4074
_diffrn_detector_type 'PhotonIII_C14 charge-integrating and photon counting pixel array'
_diffrn_measured_fraction_theta_full 0.998
_diffrn_measured_fraction_theta_max 0.989
_diffrn_measurement_device 'four circle diffractometer'
_diffrn_measurement_device_type 'Bruker AXS D8 Quest'
_diffrn_measurement_method 'omega and phi scans'
_diffrn_radiation_monochromator 'laterally graded multilayer (Goebel) mirror'
_diffrn_radiation_type CuK\a
_diffrn_radiation_wavelength 1.54178
_diffrn_reflns_av_R_equivalents 0.0753
_diffrn_reflns_av_unetI/netI 0.0404
_diffrn_reflns_Laue_measured_fraction_full 0.998
_diffrn_reflns_Laue_measured_fraction_max 0.989
_diffrn_reflns_limit_h_max 14
_diffrn_reflns_limit_h_min -14
_diffrn_reflns_limit_k_max 13
_diffrn_reflns_limit_k_min -9
_diffrn_reflns_limit_l_max 49
_diffrn_reflns_limit_l_min -48
_diffrn_reflns_number 61585
_diffrn_reflns_point_group_measured_fraction_full 0.998
_diffrn_reflns_point_group_measured_fraction_max 0.989
_diffrn_reflns_theta_full 67.679
_diffrn_reflns_theta_max 80.863
_diffrn_reflns_theta_min 2.267
_diffrn_source 'I-mu-S microsource X-ray tube'
_diffrn_source_current '1.0 mA'
_diffrn_source_voltage '50 kV'
_exptl_absorpt_coefficient_mu 4.478
_exptl_absorpt_correction_T_max 0.7543
_exptl_absorpt_correction_T_min 0.5830
_exptl_absorpt_correction_type multi-scan
_exptl_absorpt_process_details
;
 SADABS 2016/2: Krause, L., Herbst-Irmer, R., Sheldrick G.M. & Stalke D.,
 J. Appl. Cryst. 48 (2015) 3-10
;
_exptl_crystal_colour 'light yellow'
_exptl_crystal_density_diffrn 1.405
_exptl_crystal_description plate
_exptl_crystal_F_000 2144
_exptl_crystal_size_max 0.200
_exptl_crystal_size_mid 0.050
_exptl_crystal_size_min 0.020
_refine_diff_density_max 0.393
_refine_diff_density_min -0.658
_refine_diff_density_rms 0.065
_refine_ls_extinction_coef 0.00031(9)
_refine_ls_extinction_expression Fc^*^=kFc[1+0.001xFc^2^\l^3^/sin(2\q)]^-1/4^
_refine_ls_extinction_method 'SHELXL-2018/3 (Sheldrick 2018)'
_refine_ls_goodness_of_fit_ref 1.064
_refine_ls_hydrogen_treatment constr
_refine_ls_matrix_type full
_refine_ls_number_parameters 281
_refine_ls_number_reflns 5252
_refine_ls_number_restraints 0
_refine_ls_restrained_S_all 1.064
_refine_ls_R_factor_all 0.0467
_refine_ls_R_factor_gt 0.0412
_refine_ls_shift/su_max 0.003
_refine_ls_shift/su_mean 0.000
_refine_ls_structure_factor_coef Fsqd
_refine_ls_weighting_details 'w=1/[\s^2^(Fo^2^)+(0.0728P)^2^+2.5786P] where P=(Fo^2^+2Fc^2^)/3'
_refine_ls_weighting_scheme calc
_refine_ls_wR_factor_gt 0.1249
_refine_ls_wR_factor_ref 0.1297
_reflns_Friedel_coverage 0.000
_reflns_number_gt 4577
_reflns_number_total 5252
_reflns_threshold_expression 'I > 2\s(I)'
_cod_data_source_file d4ce01053a2.cif
_cod_data_source_block RS206_0m
_cod_depositor_comments 'Adding full bibliography for 7249603--7249605.cif.'
_cod_database_code 7249603
_shelx_shelxl_version_number 2018/3
_shelx_space_group_comment
;
The symmetry employed for this shelxl refinement is uniquely defined
by the following loop, which should always be used as a source of
symmetry information in preference to the above space-group names.
They are only intended as comments.
;
_shelx_estimated_absorpt_t_min 0.468
_shelx_estimated_absorpt_t_max 0.916

loop_
_space_group_symop_operation_xyz
'x, y, z'
'-x+1/2, -y, z+1/2'
'-x, y+1/2, -z+1/2'
'x+1/2, -y+1/2, -z'
'-x, -y, -z'
'x-1/2, y, -z-1/2'
'x, -y-1/2, z-1/2'
'-x-1/2, y-1/2, z'

loop_
_atom_site_label
_atom_site_type_symbol
_atom_site_fract_x
_atom_site_fract_y
_atom_site_fract_z
_atom_site_U_iso_or_equiv
_atom_site_adp_type
_atom_site_occupancy
_atom_site_site_symmetry_order
_atom_site_calc_flag
_atom_site_refinement_flags_posn
_atom_site_refinement_flags_adp
_atom_site_refinement_flags_occupancy
_atom_site_disorder_assembly
_atom_site_disorder_group
Cl1 Cl 0.28736(5) 0.39858(5) 0.65957(2) 0.03657(15) Uani 1 1 d . . . . .
Cl2 Cl 0.38131(4) 0.13922(5) 0.70712(2) 0.03285(15) Uani 1 1 d . . . . .
Cl3 Cl 0.15647(5) 0.24541(5) 0.70766(2) 0.03450(15) Uani 1 1 d . . . . .
S1 S 0.48709(5) 0.08262(5) 0.56841(2) 0.03484(15) Uani 1 1 d . . . . .
O1 O 0.66370(17) 0.2685(2) 0.62677(4) 0.0521(5) Uani 1 1 d . . . . .
O2 O 0.37414(14) 0.12703(19) 0.55599(5) 0.0496(5) Uani 1 1 d . . . . .
O3 O 0.49618(18) -0.04820(18) 0.56934(6) 0.0537(5) Uani 1 1 d . . . . .
N1 N 0.51945(17) 0.14351(19) 0.60459(5) 0.0390(4) Uani 1 1 d . . . . .
N2 N 0.36525(16) 0.48654(17) 0.62852(5) 0.0331(4) Uani 1 1 d . . . . .
N3 N 0.52262(15) 0.06602(15) 0.70573(4) 0.0284(4) Uani 1 1 d . . . . .
C1 C 0.61814(19) 0.2129(2) 0.60242(5) 0.0357(5) Uani 1 1 d . . . . .
C2 C 0.66867(19) 0.2185(2) 0.56675(5) 0.0332(4) Uani 1 1 d . . . . .
C3 C 0.7640(2) 0.2860(2) 0.55530(6) 0.0429(5) Uani 1 1 d . . . . .
H3 H 0.809029 0.334874 0.570601 0.051 Uiso 1 1 calc R U . . .
C4 C 0.7917(2) 0.2799(3) 0.52068(7) 0.0520(6) Uani 1 1 d . . . . .
H4 H 0.856323 0.326121 0.512060 0.062 Uiso 1 1 calc R U . . .
C5 C 0.7270(3) 0.2077(3) 0.49851(7) 0.0534(7) Uani 1 1 d . . . . .
H5 H 0.748769 0.204753 0.474986 0.064 Uiso 1 1 calc R U . . .
C6 C 0.6306(2) 0.1391(3) 0.50972(6) 0.0463(6) Uani 1 1 d . . . . .
H6 H 0.585768 0.089762 0.494473 0.056 Uiso 1 1 calc R U . . .
C7 C 0.60373(19) 0.1468(2) 0.54438(5) 0.0333(4) Uani 1 1 d . . . . .
C8 C 0.3079(2) 0.6093(2) 0.62562(6) 0.0354(5) Uani 1 1 d . . . . .
H8A H 0.307433 0.650386 0.648234 0.042 Uiso 1 1 calc R U . . .
H8B H 0.224895 0.600624 0.617713 0.042 Uiso 1 1 calc R U . . .
C9 C 0.3798(2) 0.6846(2) 0.59960(7) 0.0462(6) Uani 1 1 d . . . . .
H9A H 0.326591 0.713863 0.581149 0.055 Uiso 1 1 calc R U . . .
H9B H 0.414108 0.756608 0.611211 0.055 Uiso 1 1 calc R U . . .
C10 C 0.4785(2) 0.6087(3) 0.58409(7) 0.0463(6) Uani 1 1 d . . . . .
H10 H 0.522578 0.657318 0.566547 0.056 Uiso 1 1 calc R U . . .
C11 C 0.4922(2) 0.5004(3) 0.64055(7) 0.0462(6) Uani 1 1 d . . . . .
H11A H 0.527666 0.419239 0.644673 0.055 Uiso 1 1 calc R U . . .
H11B H 0.494522 0.546936 0.662291 0.055 Uiso 1 1 calc R U . . .
C12 C 0.5626(2) 0.5683(3) 0.61256(8) 0.0569(7) Uani 1 1 d . . . . .
H12A H 0.602234 0.640313 0.622653 0.068 Uiso 1 1 calc R U . . .
H12B H 0.624328 0.514040 0.602982 0.068 Uiso 1 1 calc R U . . .
C13 C 0.3580(2) 0.4210(2) 0.59456(6) 0.0397(5) Uani 1 1 d . . . . .
H13A H 0.274026 0.410693 0.587794 0.048 Uiso 1 1 calc R U . . .
H13B H 0.394340 0.339242 0.596598 0.048 Uiso 1 1 calc R U . . .
C14 C 0.4236(3) 0.4954(3) 0.56741(7) 0.0522(6) Uani 1 1 d . . . . .
H14A H 0.367747 0.520333 0.549129 0.063 Uiso 1 1 calc R U . . .
H14B H 0.486717 0.445173 0.556854 0.063 Uiso 1 1 calc R U . . .
C15 C 0.61752(19) 0.1612(2) 0.70267(6) 0.0342(5) Uani 1 1 d . . . . .
H15A H 0.613556 0.217598 0.722441 0.041 Uiso 1 1 calc R U . . .
H15B H 0.605969 0.208923 0.681387 0.041 Uiso 1 1 calc R U . . .
C16 C 0.7382(2) 0.0976(2) 0.70187(8) 0.0468(6) Uani 1 1 d . . . . .
H16A H 0.781107 0.120641 0.680687 0.056 Uiso 1 1 calc R U . . .
H16B H 0.786115 0.124143 0.721782 0.056 Uiso 1 1 calc R U . . .
C17 C 0.7219(2) -0.0393(2) 0.70296(7) 0.0462(6) Uani 1 1 d . . . . .
H17 H 0.800604 -0.081001 0.701942 0.055 Uiso 1 1 calc R U . . .
C18 C 0.52423(19) -0.01719(19) 0.67486(5) 0.0324(4) Uani 1 1 d . . . . .
H18A H 0.508092 0.030117 0.653756 0.039 Uiso 1 1 calc R U . . .
H18B H 0.462244 -0.080458 0.677213 0.039 Uiso 1 1 calc R U . . .
C19 C 0.6462(3) -0.0766(3) 0.67260(10) 0.0685(10) Uani 1 1 d . . . . .
H19A H 0.637375 -0.166303 0.672281 0.082 Uiso 1 1 calc R U . . .
H19B H 0.685627 -0.051578 0.651027 0.082 Uiso 1 1 calc R U . . .
C20 C 0.5386(2) -0.00592(19) 0.73813(6) 0.0342(4) Uani 1 1 d . . . . .
H20A H 0.473491 -0.065745 0.740639 0.041 Uiso 1 1 calc R U . . .
H20B H 0.537322 0.049089 0.758247 0.041 Uiso 1 1 calc R U . . .
C21 C 0.6582(2) -0.0720(3) 0.73601(9) 0.0599(8) Uani 1 1 d . . . . .
H21A H 0.708007 -0.048760 0.755875 0.072 Uiso 1 1 calc R U . . .
H21B H 0.645200 -0.161096 0.736928 0.072 Uiso 1 1 calc R U . . .

loop_
_atom_site_aniso_label
_atom_site_aniso_U_11
_atom_site_aniso_U_22
_atom_site_aniso_U_33
_atom_site_aniso_U_23
_atom_site_aniso_U_13
_atom_site_aniso_U_12
Cl1 0.0374(3) 0.0356(3) 0.0367(3) 0.00303(19) 0.00448(19) 0.00188(19)
Cl2 0.0323(3) 0.0328(3) 0.0335(3) 0.00018(18) 0.00159(17) 0.00541(18)
Cl3 0.0349(3) 0.0343(3) 0.0343(3) 0.00142(18) 0.00357(19) 0.00640(19)
S1 0.0291(3) 0.0426(3) 0.0328(3) 0.0049(2) 0.00260(19) 0.0006(2)
O1 0.0517(11) 0.0733(13) 0.0313(9) -0.0066(8) -0.0047(7) -0.0034(9)
O2 0.0290(8) 0.0766(13) 0.0432(10) 0.0076(9) -0.0034(7) 0.0006(8)
O3 0.0552(11) 0.0401(9) 0.0659(13) 0.0061(8) 0.0063(9) -0.0056(8)
N1 0.0354(9) 0.0551(12) 0.0266(9) 0.0055(8) 0.0035(7) 0.0027(8)
N2 0.0302(8) 0.0353(9) 0.0337(9) 0.0019(7) 0.0013(7) 0.0005(7)
N3 0.0294(8) 0.0261(8) 0.0296(9) 0.0017(6) 0.0002(6) 0.0012(7)
C1 0.0347(11) 0.0449(12) 0.0275(10) 0.0020(9) -0.0006(8) 0.0061(9)
C2 0.0309(10) 0.0389(11) 0.0300(10) 0.0039(8) -0.0002(8) 0.0049(8)
C3 0.0359(11) 0.0515(14) 0.0412(12) 0.0055(10) -0.0010(9) -0.0036(10)
C4 0.0420(13) 0.0699(18) 0.0439(14) 0.0115(12) 0.0085(11) -0.0084(12)
C5 0.0524(15) 0.0764(19) 0.0314(12) 0.0064(12) 0.0123(10) -0.0027(14)
C6 0.0449(13) 0.0634(16) 0.0305(11) -0.0044(10) 0.0025(10) -0.0041(11)
C7 0.0303(10) 0.0402(11) 0.0294(10) 0.0035(8) 0.0036(8) 0.0013(8)
C8 0.0367(11) 0.0332(11) 0.0362(11) 0.0006(8) -0.0005(9) 0.0031(9)
C9 0.0477(13) 0.0404(12) 0.0504(14) 0.0078(11) 0.0038(11) -0.0039(10)
C10 0.0386(12) 0.0557(14) 0.0444(13) 0.0087(11) 0.0023(10) -0.0082(11)
C11 0.0302(11) 0.0577(15) 0.0506(15) 0.0110(12) -0.0065(10) -0.0008(10)
C12 0.0341(12) 0.0742(19) 0.0623(17) 0.0173(14) -0.0035(11) -0.0105(12)
C13 0.0437(12) 0.0378(11) 0.0375(12) -0.0066(9) 0.0054(10) -0.0005(9)
C14 0.0565(16) 0.0600(16) 0.0400(13) -0.0023(11) 0.0135(12) -0.0048(13)
C15 0.0361(11) 0.0276(10) 0.0388(11) 0.0023(8) 0.0026(8) -0.0045(8)
C16 0.0339(11) 0.0473(14) 0.0593(15) 0.0075(11) 0.0000(11) -0.0028(10)
C17 0.0328(11) 0.0446(14) 0.0612(16) 0.0011(11) -0.0018(10) 0.0094(10)
C18 0.0355(10) 0.0307(10) 0.0311(10) -0.0024(8) 0.0013(8) 0.0016(8)
C19 0.0463(15) 0.076(2) 0.084(2) -0.0398(18) -0.0083(15) 0.0214(15)
C20 0.0401(11) 0.0320(10) 0.0306(10) 0.0064(8) -0.0032(8) -0.0042(9)
C21 0.0423(13) 0.0601(17) 0.077(2) 0.0361(15) -0.0014(13) 0.0073(12)

loop_
_atom_type_symbol
_atom_type_description
_atom_type_scat_dispersion_real
_atom_type_scat_dispersion_imag
_atom_type_scat_source
C C 0.0181 0.0091 'International Tables Vol C Tables 4.2.6.8 and 6.1.1.4'
H H 0.0000 0.0000 'International Tables Vol C Tables 4.2.6.8 and 6.1.1.4'
N N 0.0311 0.0180 'International Tables Vol C Tables 4.2.6.8 and 6.1.1.4'
O O 0.0492 0.0322 'International Tables Vol C Tables 4.2.6.8 and 6.1.1.4'
S S 0.3331 0.5567 'International Tables Vol C Tables 4.2.6.8 and 6.1.1.4'
Cl Cl 0.3639 0.7018 'International Tables Vol C Tables 4.2.6.8 and 6.1.1.4'

loop_
_geom_angle_atom_site_label_1
_geom_angle_atom_site_label_2
_geom_angle_atom_site_label_3
_geom_angle
_geom_angle_site_symmetry_1
_geom_angle_site_symmetry_3
_geom_angle_publ_flag
O3 S1 O2 114.02(12) . . ?
O3 S1 N1 112.18(12) . . ?
O2 S1 N1 110.74(11) . . ?
O3 S1 C7 111.04(11) . . ?
O2 S1 C7 110.16(11) . . ?
N1 S1 C7 97.52(10) . . ?
C1 N1 S1 111.56(15) . . ?
C8 N2 C13 109.85(17) . . ?
C8 N2 C11 109.94(18) . . ?
C13 N2 C11 111.76(19) . . ?
C8 N2 Cl1 109.02(14) . . ?
C13 N2 Cl1 108.11(14) . . ?
C11 N2 Cl1 108.08(15) . . ?
C20 N3 C15 110.37(16) . . ?
C20 N3 C18 110.51(16) . . ?
C15 N3 C18 110.43(16) . . ?
C20 N3 Cl2 108.57(13) . . ?
C15 N3 Cl2 109.00(13) . . ?
C18 N3 Cl2 107.88(13) . . ?
O1 C1 N1 124.8(2) . . ?
O1 C1 C2 122.0(2) . . ?
N1 C1 C2 113.16(19) . . ?
C3 C2 C7 120.9(2) . . ?
C3 C2 C1 128.0(2) . . ?
C7 C2 C1 110.99(19) . . ?
C2 C3 C4 117.7(2) . . ?
C2 C3 H3 121.2 . . ?
C4 C3 H3 121.2 . . ?
C5 C4 C3 121.1(2) . . ?
C5 C4 H4 119.4 . . ?
C3 C4 H4 119.4 . . ?
C4 C5 C6 121.8(2) . . ?
C4 C5 H5 119.1 . . ?
C6 C5 H5 119.1 . . ?
C7 C6 C5 116.3(2) . . ?
C7 C6 H6 121.8 . . ?
C5 C6 H6 121.8 . . ?
C2 C7 C6 122.2(2) . . ?
C2 C7 S1 106.73(15) . . ?
C6 C7 S1 131.04(19) . . ?
N2 C8 C9 107.75(18) . . ?
N2 C8 H8A 110.2 . . ?
C9 C8 H8A 110.2 . . ?
N2 C8 H8B 110.2 . . ?
C9 C8 H8B 110.2 . . ?
H8A C8 H8B 108.5 . . ?
C10 C9 C8 110.7(2) . . ?
C10 C9 H9A 109.5 . . ?
C8 C9 H9A 109.5 . . ?
C10 C9 H9B 109.5 . . ?
C8 C9 H9B 109.5 . . ?
H9A C9 H9B 108.1 . . ?
C9 C10 C12 109.0(2) . . ?
C9 C10 C14 108.6(2) . . ?
C12 C10 C14 108.9(2) . . ?
C9 C10 H10 110.1 . . ?
C12 C10 H10 110.1 . . ?
C14 C10 H10 110.1 . . ?
N2 C11 C12 108.4(2) . . ?
N2 C11 H11A 110.0 . . ?
C12 C11 H11A 110.0 . . ?
N2 C11 H11B 110.0 . . ?
C12 C11 H11B 110.0 . . ?
H11A C11 H11B 108.4 . . ?
C10 C12 C11 109.6(2) . . ?
C10 C12 H12A 109.8 . . ?
C11 C12 H12A 109.8 . . ?
C10 C12 H12B 109.8 . . ?
C11 C12 H12B 109.8 . . ?
H12A C12 H12B 108.2 . . ?
N2 C13 C14 109.04(19) . . ?
N2 C13 H13A 109.9 . . ?
C14 C13 H13A 109.9 . . ?
N2 C13 H13B 109.9 . . ?
C14 C13 H13B 109.9 . . ?
H13A C13 H13B 108.3 . . ?
C13 C14 C10 109.6(2) . . ?
C13 C14 H14A 109.8 . . ?
C10 C14 H14A 109.8 . . ?
C13 C14 H14B 109.8 . . ?
C10 C14 H14B 109.8 . . ?
H14A C14 H14B 108.2 . . ?
N3 C15 C16 108.58(18) . . ?
N3 C15 H15A 110.0 . . ?
C16 C15 H15A 110.0 . . ?
N3 C15 H15B 110.0 . . ?
C16 C15 H15B 110.0 . . ?
H15A C15 H15B 108.4 . . ?
C17 C16 C15 110.1(2) . . ?
C17 C16 H16A 109.6 . . ?
C15 C16 H16A 109.6 . . ?
C17 C16 H16B 109.6 . . ?
C15 C16 H16B 109.6 . . ?
H16A C16 H16B 108.1 . . ?
C19 C17 C16 108.3(2) . . ?
C19 C17 C21 109.4(3) . . ?
C16 C17 C21 108.4(2) . . ?
C19 C17 H17 110.2 . . ?
C16 C17 H17 110.2 . . ?
C21 C17 H17 110.2 . . ?
N3 C18 C19 108.40(19) . . ?
N3 C18 H18A 110.0 . . ?
C19 C18 H18A 110.0 . . ?
N3 C18 H18B 110.0 . . ?
C19 C18 H18B 110.0 . . ?
H18A C18 H18B 108.4 . . ?
C17 C19 C18 110.3(2) . . ?
C17 C19 H19A 109.6 . . ?
C18 C19 H19A 109.6 . . ?
C17 C19 H19B 109.6 . . ?
C18 C19 H19B 109.6 . . ?
H19A C19 H19B 108.1 . . ?
N3 C20 C21 108.00(19) . . ?
N3 C20 H20A 110.1 . . ?
C21 C20 H20A 110.1 . . ?
N3 C20 H20B 110.1 . . ?
C21 C20 H20B 110.1 . . ?
H20A C20 H20B 108.4 . . ?
C17 C21 C20 110.5(2) . . ?
C17 C21 H21A 109.6 . . ?
C20 C21 H21A 109.6 . . ?
C17 C21 H21B 109.6 . . ?
C20 C21 H21B 109.6 . . ?
H21A C21 H21B 108.1 . . ?

loop_
_geom_bond_atom_site_label_1
_geom_bond_atom_site_label_2
_geom_bond_distance
_geom_bond_site_symmetry_2
_geom_bond_publ_flag
Cl1 N2 1.7807(19) . ?
Cl2 N3 1.7861(18) . ?
S1 O3 1.441(2) . ?
S1 O2 1.4477(17) . ?
S1 N1 1.603(2) . ?
S1 C7 1.762(2) . ?
O1 C1 1.240(3) . ?
N1 C1 1.352(3) . ?
N2 C8 1.500(3) . ?
N2 C13 1.509(3) . ?
N2 C11 1.514(3) . ?
N3 C20 1.500(3) . ?
N3 C15 1.501(3) . ?
N3 C18 1.511(3) . ?
C1 C2 1.504(3) . ?
C2 C3 1.380(3) . ?
C2 C7 1.385(3) . ?
C3 C4 1.387(4) . ?
C3 H3 0.9500 . ?
C4 C5 1.381(4) . ?
C4 H4 0.9500 . ?
C5 C6 1.393(4) . ?
C5 H5 0.9500 . ?
C6 C7 1.387(3) . ?
C6 H6 0.9500 . ?
C8 C9 1.540(3) . ?
C8 H8A 0.9900 . ?
C8 H8B 0.9900 . ?
C9 C10 1.517(4) . ?
C9 H9A 0.9900 . ?
C9 H9B 0.9900 . ?
C10 C12 1.525(4) . ?
C10 C14 1.534(4) . ?
C10 H10 1.0000 . ?
C11 C12 1.542(4) . ?
C11 H11A 0.9900 . ?
C11 H11B 0.9900 . ?
C12 H12A 0.9900 . ?
C12 H12B 0.9900 . ?
C13 C14 1.528(3) . ?
C13 H13A 0.9900 . ?
C13 H13B 0.9900 . ?
C14 H14A 0.9900 . ?
C14 H14B 0.9900 . ?
C15 C16 1.530(3) . ?
C15 H15A 0.9900 . ?
C15 H15B 0.9900 . ?
C16 C17 1.516(4) . ?
C16 H16A 0.9900 . ?
C16 H16B 0.9900 . ?
C17 C19 1.516(4) . ?
C17 C21 1.518(4) . ?
C17 H17 1.0000 . ?
C18 C19 1.526(3) . ?
C18 H18A 0.9900 . ?
C18 H18B 0.9900 . ?
C19 H19A 0.9900 . ?
C19 H19B 0.9900 . ?
C20 C21 1.535(4) . ?
C20 H20A 0.9900 . ?
C20 H20B 0.9900 . ?
C21 H21A 0.9900 . ?
C21 H21B 0.9900 . ?

loop_
_geom_torsion_atom_site_label_1
_geom_torsion_atom_site_label_2
_geom_torsion_atom_site_label_3
_geom_torsion_atom_site_label_4
_geom_torsion
_geom_torsion_site_symmetry_1
_geom_torsion_site_symmetry_2
_geom_torsion_site_symmetry_3
_geom_torsion_site_symmetry_4
_geom_torsion_publ_flag
O3 S1 N1 C1 115.17(17) . . . . ?
O2 S1 N1 C1 -116.19(17) . . . . ?
C7 S1 N1 C1 -1.24(18) . . . . ?
S1 N1 C1 O1 -178.7(2) . . . . ?
S1 N1 C1 C2 2.1(2) . . . . ?
O1 C1 C2 C3 -3.2(4) . . . . ?
N1 C1 C2 C3 176.0(2) . . . . ?
O1 C1 C2 C7 178.6(2) . . . . ?
N1 C1 C2 C7 -2.1(3) . . . . ?
C7 C2 C3 C4 0.4(4) . . . . ?
C1 C2 C3 C4 -177.6(2) . . . . ?
C2 C3 C4 C5 -0.7(4) . . . . ?
C3 C4 C5 C6 0.7(5) . . . . ?
C4 C5 C6 C7 -0.3(4) . . . . ?
C3 C2 C7 C6 -0.1(4) . . . . ?
C1 C2 C7 C6 178.3(2) . . . . ?
C3 C2 C7 S1 -177.17(19) . . . . ?
C1 C2 C7 S1 1.2(2) . . . . ?
C5 C6 C7 C2 0.0(4) . . . . ?
C5 C6 C7 S1 176.4(2) . . . . ?
O3 S1 C7 C2 -117.33(17) . . . . ?
O2 S1 C7 C2 115.38(17) . . . . ?
N1 S1 C7 C2 -0.03(17) . . . . ?
O3 S1 C7 C6 65.9(3) . . . . ?
O2 S1 C7 C6 -61.4(3) . . . . ?
N1 S1 C7 C6 -176.8(2) . . . . ?
C13 N2 C8 C9 -63.7(2) . . . . ?
C11 N2 C8 C9 59.7(2) . . . . ?
Cl1 N2 C8 C9 178.00(16) . . . . ?
N2 C8 C9 C10 3.5(3) . . . . ?
C8 C9 C10 C12 -61.4(3) . . . . ?
C8 C9 C10 C14 57.1(3) . . . . ?
C8 N2 C11 C12 -65.2(3) . . . . ?
C13 N2 C11 C12 57.0(3) . . . . ?
Cl1 N2 C11 C12 175.9(2) . . . . ?
C9 C10 C12 C11 55.6(3) . . . . ?
C14 C10 C12 C11 -62.7(3) . . . . ?
N2 C11 C12 C10 5.3(3) . . . . ?
C8 N2 C13 C14 60.7(3) . . . . ?
C11 N2 C13 C14 -61.6(3) . . . . ?
Cl1 N2 C13 C14 179.60(18) . . . . ?
N2 C13 C14 C10 2.2(3) . . . . ?
C9 C10 C14 C13 -60.2(3) . . . . ?
C12 C10 C14 C13 58.4(3) . . . . ?
C20 N3 C15 C16 60.3(2) . . . . ?
C18 N3 C15 C16 -62.2(2) . . . . ?
Cl2 N3 C15 C16 179.44(16) . . . . ?
N3 C15 C16 C17 2.3(3) . . . . ?
C15 C16 C17 C19 58.2(3) . . . . ?
C15 C16 C17 C21 -60.5(3) . . . . ?
C20 N3 C18 C19 -63.6(3) . . . . ?
C15 N3 C18 C19 58.8(3) . . . . ?
Cl2 N3 C18 C19 177.8(2) . . . . ?
C16 C17 C19 C18 -61.7(4) . . . . ?
C21 C17 C19 C18 56.4(4) . . . . ?
N3 C18 C19 C17 3.6(4) . . . . ?
C15 N3 C20 C21 -62.6(2) . . . . ?
C18 N3 C20 C21 59.8(2) . . . . ?
Cl2 N3 C20 C21 177.96(18) . . . . ?
C19 C17 C21 C20 -60.0(3) . . . . ?
C16 C17 C21 C20 58.0(3) . . . . ?
N3 C20 C21 C17 2.1(3) . . . . ?
